data_7012656
loop_
_publ_author_name
'Gao, En-Qing'
'Bai, Shi-Qiang'
'Wang, Zhe-Ming'
'Yan, Chun-Hua'

_publ_section_title
;
 One- and two-dimensional metal--dicyanamido complexes with a flexible
 bridging co-ligand: structural and magnetic propertiesElectronic
 supplementary information (ESI) available: a scheme of the different
 bridging network topologies of dca complexes. See
 http://www.rsc.org/suppdata/dt/b2/b212886a/
;
_journal_issue 9
_journal_name_full 'Dalton Transactions'
_journal_page_first 1759
_journal_paper_doi 10.1039/b212886a
_journal_year 2003
_chemical_formula_sum 'C17 H14 Co N8'
_chemical_formula_weight 389.29
_space_group_IT_number 15
_symmetry_cell_setting monoclinic
_symmetry_space_group_name_Hall '-C 2yc'
_symmetry_space_group_name_H-M 'C 1 2/c 1'
_atom_sites_solution_hydrogens geom
_atom_sites_solution_primary direct
_atom_sites_solution_secondary difmap
_audit_creation_method SHELXL-97
_cell_angle_alpha 90.00
_cell_angle_beta 122.4209(12)
_cell_angle_gamma 90.00
_cell_formula_units_Z 4
_cell_length_a 15.9615(4)
_cell_length_b 10.2737(3)
_cell_length_c 12.7113(5)
_cell_measurement_reflns_used 8177
_cell_measurement_temperature 293(2)
_cell_measurement_theta_max 27.485
_cell_measurement_theta_min 3.395
_cell_volume 1759.55(10)
_computing_cell_refinement 'HKL Scalepack (Otwinowski & Minor, 1997)'
_computing_data_collection 'KappaCCD (Nonius B. V., 1998)'
_computing_data_reduction 'HKL Denzo (Otwinowski & Minor, 1997) & maXus (Mackay et al., 1998)'
_computing_molecular_graphics 'Bruker SHELXTL V5.1 (Sheldrick, 1998)'
_computing_publication_material 'SHELXL-97 (Sheldrick, 1997)'
_computing_structure_refinement 'SHELXL-97 (Sheldrick, 1997)'
_computing_structure_solution 'SHELXS-97 (Sheldrick, 1997)'
_diffrn_ambient_temperature 293(2)
_diffrn_detector_area_resol_mean 0.76
_diffrn_measured_fraction_theta_full 0.997
_diffrn_measured_fraction_theta_max 0.997
_diffrn_measurement_device_type 'NONIUS KappaCCD Diffractometer'
_diffrn_measurement_method CCD
_diffrn_radiation_monochromator graphite
_diffrn_radiation_source 'fine-focus sealed tube'
_diffrn_radiation_type MoK\a
_diffrn_radiation_wavelength 0.71073
_diffrn_reflns_av_R_equivalents 0.0755
_diffrn_reflns_av_sigmaI/netI 0.0655
_diffrn_reflns_limit_h_max 20
_diffrn_reflns_limit_h_min -20
_diffrn_reflns_limit_k_max 13
_diffrn_reflns_limit_k_min -12
_diffrn_reflns_limit_l_max 16
_diffrn_reflns_limit_l_min -16
_diffrn_reflns_number 13913
_diffrn_reflns_theta_full 27.47
_diffrn_reflns_theta_max 27.47
_diffrn_reflns_theta_min 3.59
_diffrn_standards_decay_% 0
_exptl_absorpt_coefficient_mu 0.994
_exptl_absorpt_correction_T_max 0.920
_exptl_absorpt_correction_T_min 0.830
_exptl_absorpt_correction_type empirical
_exptl_absorpt_process_details '(Blessing, 1995, 1997)'
_exptl_crystal_colour red
_exptl_crystal_density_diffrn 1.470
_exptl_crystal_density_method 'not measured'
_exptl_crystal_description flake
_exptl_crystal_F_000 796
_exptl_crystal_size_max 0.35
_exptl_crystal_size_mid 0.13
_exptl_crystal_size_min 0.09
_refine_diff_density_max 0.446
_refine_diff_density_min -0.371
_refine_diff_density_rms 0.070
_refine_ls_extinction_coef 0.0016(9)
_refine_ls_extinction_expression Fc^*^=kFc[1+0.001xFc^2^\l^3^/sin(2\q)]^-1/4^
_refine_ls_extinction_method SHELXL
_refine_ls_goodness_of_fit_ref 1.006
_refine_ls_hydrogen_treatment mixed
_refine_ls_matrix_type full
_refine_ls_number_parameters 121
_refine_ls_number_reflns 2022
_refine_ls_number_restraints 0
_refine_ls_restrained_S_all 1.006
_refine_ls_R_factor_all 0.0927
_refine_ls_R_factor_gt 0.0436
_refine_ls_shift/su_max 0.000
_refine_ls_shift/su_mean 0.000
_refine_ls_structure_factor_coef Fsqd
_refine_ls_weighting_details 'calc w=1/[\s^2^(Fo^2^)+(0.0492P)^2^+1.8853P] where P=(Fo^2^+2Fc^2^)/3'
_refine_ls_weighting_scheme calc
_refine_ls_wR_factor_gt 0.0971
_refine_ls_wR_factor_ref 0.1125
_reflns_number_gt 1262
_reflns_number_total 2022
_reflns_threshold_expression >2sigma(I)
_cod_data_source_file b212886a.txt
_cod_data_source_block 2
_cod_original_sg_symbol_H-M C2/c
_cod_database_code 7012656

loop_
_symmetry_equiv_pos_as_xyz
'x, y, z'
'-x, y, -z+1/2'
'x+1/2, y+1/2, z'
'-x+1/2, y+1/2, -z+1/2'
'-x, -y, -z'
'x, -y, z-1/2'
'-x+1/2, -y+1/2, -z'
'x+1/2, -y+1/2, z-1/2'

loop_
_atom_site_label
_atom_site_type_symbol
_atom_site_fract_x
_atom_site_fract_y
_atom_site_fract_z
_atom_site_U_iso_or_equiv
_atom_site_adp_type
_atom_site_occupancy
_atom_site_symmetry_multiplicity
_atom_site_calc_flag
_atom_site_refinement_flags
_atom_site_disorder_assembly
_atom_site_disorder_group
Co1 Co 0.2500 0.2500 0.0000 0.0352(2) Uani 1 2 d S . .
N1 N 0.31358(17) 0.4383(2) 0.0694(2) 0.0431(7) Uani 1 1 d . . .
N2 N 0.31690(17) 0.1825(3) 0.1857(2) 0.0470(7) Uani 1 1 d . . .
N3 N 0.62028(17) 0.1935(2) 0.4968(2) 0.0440(7) Uani 1 1 d . . .
N4 N 0.44693(19) 0.1272(3) 0.3991(3) 0.0680(10) Uani 1 1 d . . .
C1 C 0.5000 0.8745(5) 0.2500 0.106(3) Uani 1 2 d S . .
H1A H 0.4889 0.9317 0.3003 0.127 Uiso 1 1 d R . .
C2 C 0.4059(3) 0.8386(3) 0.1654(6) 0.109(2) Uani 1 1 d . . .
H2A H 0.3872 0.8806 0.0874 0.131 Uiso 1 1 calc R . .
H2B H 0.3642 0.8754 0.1919 0.131 Uiso 1 1 calc R . .
C3 C 0.3784(2) 0.6961(4) 0.1370(5) 0.0757(14) Uani 1 1 d . . .
C4 C 0.3328(2) 0.6303(4) 0.1867(4) 0.0723(13) Uani 1 1 d . . .
H4A H 0.3229 0.6711 0.2446 0.087 Uiso 1 1 calc R . .
C5 C 0.3012(2) 0.5031(3) 0.1507(3) 0.0550(9) Uani 1 1 d . . .
H5A H 0.2699 0.4610 0.1852 0.066 Uiso 1 1 calc R . .
C6 C 0.3596(2) 0.5018(3) 0.0227(3) 0.0541(9) Uani 1 1 d . . .
H6A H 0.3701 0.4581 -0.0333 0.065 Uiso 1 1 calc R . .
C7 C 0.3924(2) 0.6290(3) 0.0532(4) 0.0674(12) Uani 1 1 d . . .
H7A H 0.4236 0.6691 0.0176 0.081 Uiso 1 1 calc R . .
C8 C 0.3807(2) 0.1597(3) 0.2854(3) 0.0389(7) Uani 1 1 d . . .
C9 C 0.5384(2) 0.1639(3) 0.4465(3) 0.0391(7) Uani 1 1 d . . .

loop_
_atom_site_aniso_label
_atom_site_aniso_U_11
_atom_site_aniso_U_22
_atom_site_aniso_U_33
_atom_site_aniso_U_23
_atom_site_aniso_U_13
_atom_site_aniso_U_12
Co1 0.0211(3) 0.0260(3) 0.0364(3) -0.0008(2) 0.0006(2) -0.0009(2)
N1 0.0255(12) 0.0297(13) 0.0508(16) -0.0042(12) 0.0050(11) -0.0029(11)
N2 0.0281(13) 0.0449(16) 0.0442(16) 0.0023(13) 0.0036(12) -0.0015(11)
N3 0.0279(13) 0.0388(13) 0.0442(15) 0.0039(12) 0.0053(11) -0.0007(11)
N4 0.0293(14) 0.081(2) 0.0533(18) 0.0280(16) -0.0048(13) -0.0150(14)
C1 0.057(3) 0.020(2) 0.126(5) 0.000 -0.027(3) 0.000
C2 0.040(2) 0.0259(19) 0.183(5) -0.024(2) 0.008(3) -0.0039(16)
C3 0.0241(16) 0.0291(17) 0.118(4) -0.017(2) 0.0008(19) -0.0015(15)
C4 0.0326(17) 0.048(2) 0.104(3) -0.035(2) 0.015(2) -0.0035(16)
C5 0.0343(17) 0.0438(19) 0.067(2) -0.0170(18) 0.0143(16) -0.0046(14)
C6 0.0428(18) 0.0336(17) 0.064(2) -0.0002(16) 0.0139(17) -0.0044(15)
C7 0.043(2) 0.0334(19) 0.096(3) 0.006(2) 0.017(2) -0.0061(15)
C8 0.0271(14) 0.0292(15) 0.0443(18) 0.0006(13) 0.0083(14) -0.0048(12)
C9 0.0321(16) 0.0321(15) 0.0353(16) 0.0068(13) 0.0063(13) 0.0030(13)

loop_
_atom_type_symbol
_atom_type_description
_atom_type_scat_dispersion_real
_atom_type_scat_dispersion_imag
_atom_type_scat_source
C C 0.0033 0.0016 'International Tables Vol C Tables 4.2.6.8 and 6.1.1.4'
H H 0.0000 0.0000 'International Tables Vol C Tables 4.2.6.8 and 6.1.1.4'
N N 0.0061 0.0033 'International Tables Vol C Tables 4.2.6.8 and 6.1.1.4'
Co Co 0.3494 0.9721 'International Tables Vol C Tables 4.2.6.8 and 6.1.1.4'

loop_
_geom_angle_atom_site_label_1
_geom_angle_atom_site_label_2
_geom_angle_atom_site_label_3
_geom_angle
_geom_angle_site_symmetry_1
_geom_angle_site_symmetry_3
_geom_angle_publ_flag
N2 Co1 N2 180.00(19) 7 . ?
N2 Co1 N3 89.16(10) 7 8_455 ?
N2 Co1 N3 90.84(10) . 8_455 ?
N2 Co1 N3 90.84(10) 7 2_655 ?
N2 Co1 N3 89.16(10) . 2_655 ?
N3 Co1 N3 180.00(18) 8_455 2_655 ?
N2 Co1 N1 90.45(10) 7 . ?
N2 Co1 N1 89.55(10) . . ?
N3 Co1 N1 90.15(10) 8_455 . ?
N3 Co1 N1 89.85(10) 2_655 . ?
N2 Co1 N1 89.55(10) 7 7 ?
N2 Co1 N1 90.45(10) . 7 ?
N3 Co1 N1 89.85(10) 8_455 7 ?
N3 Co1 N1 90.15(10) 2_655 7 ?
N1 Co1 N1 180.0 . 7 ?
C5 N1 C6 116.6(3) . . ?
C5 N1 Co1 122.5(2) . . ?
C6 N1 Co1 120.6(2) . . ?
C8 N2 Co1 156.5(2) . . ?
C9 N3 Co1 152.8(3) . 2_655 ?
C8 N4 C9 118.9(3) . . ?
C2 C1 C2 148.2(5) . 2_655 ?
C1 C2 C3 120.7(3) . . ?
C4 C3 C7 117.0(3) . . ?
C4 C3 C2 121.6(4) . . ?
C7 C3 C2 121.3(5) . . ?
C3 C4 C5 120.1(4) . . ?
N1 C5 C4 123.3(4) . . ?
N1 C6 C7 123.5(4) . . ?
C6 C7 C3 119.6(4) . . ?
N2 C8 N4 174.6(3) . . ?
N3 C9 N4 174.8(3) . . ?

loop_
_geom_bond_atom_site_label_1
_geom_bond_atom_site_label_2
_geom_bond_distance
_geom_bond_site_symmetry_2
_geom_bond_publ_flag
Co1 N2 2.119(3) 7 ?
Co1 N2 2.119(3) . ?
Co1 N3 2.130(3) 8_455 ?
Co1 N3 2.130(3) 2_655 ?
Co1 N1 2.143(2) . ?
Co1 N1 2.143(2) 7 ?
N1 C5 1.330(4) . ?
N1 C6 1.336(4) . ?
N2 C8 1.147(3) . ?
N3 C9 1.146(3) . ?
N3 Co1 2.130(3) 2_655 ?
N4 C8 1.295(4) . ?
N4 C9 1.301(4) . ?
C1 C2 1.348(4) . ?
C1 C2 1.348(4) 2_655 ?
C2 C3 1.515(5) . ?
C3 C4 1.372(6) . ?
C3 C7 1.383(6) . ?
C4 C5 1.387(5) . ?
C6 C7 1.384(5) . ?
